data_7152134
loop_
_publ_author_name
'Han, Feng'
'Yang, Lei'
'Li, Zhen'
'Xia, Chungu'

_publ_section_title
;
 Acidic-functionalized ionic liquid as an efficient, green and reusable
 catalyst for hetero-Michael addition of nitrogen, sulfur and oxygen
 nucleophiles to \a,\b-unsaturated ketones.
;
_journal_issue 2
_journal_name_full 'Organic &amp; biomolecular chemistry'
_journal_page_first 346
_journal_page_last 354
_journal_paper_doi 10.1039/c1ob06346d
_journal_volume 10
_journal_year 2012
_chemical_formula_sum 'C16 H15 N3 O'
_chemical_formula_weight 265.31
_chemical_name_systematic
;
?
;
_space_group_IT_number 14
_symmetry_cell_setting monoclinic
_symmetry_space_group_name_Hall '-P 2ybc'
_symmetry_space_group_name_H-M 'P 1 21/c 1'
_atom_sites_solution_hydrogens geom
_atom_sites_solution_primary direct
_atom_sites_solution_secondary difmap
_audit_creation_method SHELXL-97
_cell_angle_alpha 90.00
_cell_angle_beta 104.257(5)
_cell_angle_gamma 90.00
_cell_formula_units_Z 4
_cell_length_a 9.912(4)
_cell_length_b 13.636(5)
_cell_length_c 10.633(4)
_cell_measurement_temperature 296(2)
_cell_volume 1392.9(9)
_computing_cell_refinement 'Bruker SMART'
_computing_data_collection 'Bruker SMART APEX II'
_computing_data_reduction 'Bruker SAINT'
_computing_molecular_graphics SHELXTL
_computing_publication_material SHELXTL
_computing_structure_refinement 'SHELXL-97 (Sheldrick, 2008)'
_computing_structure_solution 'SHELXS-97 (Sheldrick, 2008)'
_diffrn_ambient_temperature 296(2)
_diffrn_measured_fraction_theta_full 0.986
_diffrn_measured_fraction_theta_max 0.986
_diffrn_measurement_device_type 'Bruker APEX II area detector'
_diffrn_measurement_method '\w scan'
_diffrn_radiation_monochromator graphite
_diffrn_radiation_source 'fine-focus sealed tube'
_diffrn_radiation_type MoK\a
_diffrn_radiation_wavelength 0.71073
_diffrn_reflns_av_R_equivalents 0.0455
_diffrn_reflns_av_sigmaI/netI 0.0434
_diffrn_reflns_limit_h_max 11
_diffrn_reflns_limit_h_min -11
_diffrn_reflns_limit_k_max 16
_diffrn_reflns_limit_k_min -16
_diffrn_reflns_limit_l_max 12
_diffrn_reflns_limit_l_min -9
_diffrn_reflns_number 8954
_diffrn_reflns_theta_full 25.09
_diffrn_reflns_theta_max 25.09
_diffrn_reflns_theta_min 2.12
_exptl_absorpt_coefficient_mu 0.082
_exptl_absorpt_correction_T_max 0.9799
_exptl_absorpt_correction_T_min 0.9759
_exptl_absorpt_correction_type multi-scan
_exptl_absorpt_process_details SADABS
_exptl_crystal_colour colorless
_exptl_crystal_density_diffrn 1.265
_exptl_crystal_density_method 'not measured'
_exptl_crystal_description block
_exptl_crystal_F_000 560
_exptl_crystal_size_max 0.30
_exptl_crystal_size_mid 0.30
_exptl_crystal_size_min 0.25
_refine_diff_density_max 0.119
_refine_diff_density_min -0.166
_refine_diff_density_rms 0.031
_refine_ls_extinction_method none
_refine_ls_goodness_of_fit_ref 1.019
_refine_ls_hydrogen_treatment constr
_refine_ls_matrix_type full
_refine_ls_number_parameters 182
_refine_ls_number_reflns 2442
_refine_ls_number_restraints 0
_refine_ls_restrained_S_all 1.019
_refine_ls_R_factor_all 0.0696
_refine_ls_R_factor_gt 0.0457
_refine_ls_shift/su_max 0.000
_refine_ls_shift/su_mean 0.000
_refine_ls_structure_factor_coef Fsqd
_refine_ls_weighting_details 'calc w=1/[\s^2^(Fo^2^)+(0.0670P)^2^+0.2060P] where P=(Fo^2^+2Fc^2^)/3'
_refine_ls_weighting_scheme calc
_refine_ls_wR_factor_gt 0.1250
_refine_ls_wR_factor_ref 0.1423
_reflns_number_gt 1725
_reflns_number_total 2442
_reflns_threshold_expression >2sigma(I)
_cod_data_source_file c1ob06346d.txt
_cod_data_source_block 2
_cod_depositor_comments
;
The following automatic conversions were performed:

'_symmetry_cell_setting' value 'Monoclinic' changed to 'monoclinic'
according to /home/saulius/struct/CIF-dictionaries/cif_core.dic
dictionary named 'cif_core.dic' version 2.4.1 from
2010-06-29.

'_exptl_absorpt_correction_type' value 'Multi-scan'
changed to 'multi-scan' according to
/home/saulius/struct/CIF-dictionaries/cif_core.dic dictionary named
'cif_core.dic' version 2.4.1 from 2010-06-29.

Automatic conversion script
Id: cif_fix_values 1715 2011-07-08 13:25:40Z adriana 
;
_cod_original_cell_volume 1393.0(9)
_cod_original_sg_symbol_H-M 'P2(1)/c '
_cod_database_code 7152134

loop_
_symmetry_equiv_pos_as_xyz
'x, y, z'
'-x, y+1/2, -z+1/2'
'-x, -y, -z'
'x, -y-1/2, z-1/2'

loop_
_atom_site_label
_atom_site_type_symbol
_atom_site_fract_x
_atom_site_fract_y
_atom_site_fract_z
_atom_site_U_iso_or_equiv
_atom_site_adp_type
_atom_site_occupancy
_atom_site_symmetry_multiplicity
_atom_site_calc_flag
_atom_site_refinement_flags
C1 C 0.37006(17) 0.51009(13) 0.28400(18) 0.0553(5) Uani 1 1 d .
C2 C 0.30482(17) 0.49724(13) 0.15387(18) 0.0540(5) Uani 1 1 d .
C3 C 0.2388(2) 0.57478(15) 0.0773(2) 0.0702(6) Uani 1 1 d .
H3 H 0.1924 0.5659 -0.0093 0.084 Uiso 1 1 calc R
C4 C 0.2456(2) 0.66362(16) 0.1354(2) 0.0800(7) Uani 1 1 d .
H4 H 0.2038 0.7171 0.0869 0.096 Uiso 1 1 calc R
C5 C 0.3134(2) 0.67769(16) 0.2661(2) 0.0750(6) Uani 1 1 d .
H5 H 0.3163 0.7402 0.3018 0.090 Uiso 1 1 calc R
C6 C 0.37506(19) 0.60183(15) 0.3423(2) 0.0654(5) Uani 1 1 d .
H6 H 0.4187 0.6110 0.4295 0.078 Uiso 1 1 calc R
C7 C 0.2845(2) 0.34843(14) 0.0065(2) 0.0686(6) Uani 1 1 d .
H7 H 0.1970 0.3752 -0.0462 0.082 Uiso 1 1 calc R
C8 C 0.3981(3) 0.36617(18) -0.0644(2) 0.0907(7) Uani 1 1 d .
H8A H 0.4051 0.4351 -0.0798 0.136 Uiso 1 1 calc R
H8B H 0.3756 0.3319 -0.1458 0.136 Uiso 1 1 calc R
H8C H 0.4854 0.3426 -0.0124 0.136 Uiso 1 1 calc R
C9 C 0.2647(2) 0.24065(15) 0.0268(2) 0.0725(6) Uani 1 1 d .
H9A H 0.2497 0.2079 -0.0565 0.087 Uiso 1 1 calc R
H9B H 0.3503 0.2149 0.0819 0.087 Uiso 1 1 calc R
C10 C 0.14669(19) 0.21422(15) 0.0864(2) 0.0674(6) Uani 1 1 d .
C11 C 0.13396(17) 0.11083(14) 0.12607(18) 0.0611(5) Uani 1 1 d .
C12 C 0.0290(2) 0.08470(18) 0.1851(2) 0.0797(7) Uani 1 1 d .
H12 H -0.0331 0.1322 0.1990 0.096 Uiso 1 1 calc R
C13 C 0.0155(2) -0.0102(2) 0.2234(3) 0.0871(7) Uani 1 1 d .
H13 H -0.0556 -0.0264 0.2628 0.105 Uiso 1 1 calc R
C14 C 0.1052(2) -0.08071(17) 0.2040(2) 0.0786(6) Uani 1 1 d .
H14 H 0.0953 -0.1450 0.2296 0.094 Uiso 1 1 calc R
C15 C 0.2100(2) -0.05670(16) 0.1469(3) 0.0816(7) Uani 1 1 d .
H15 H 0.2724 -0.1047 0.1349 0.098 Uiso 1 1 calc R
C16 C 0.2241(2) 0.03777(15) 0.1070(2) 0.0724(6) Uani 1 1 d .
H16 H 0.2949 0.0529 0.0669 0.087 Uiso 1 1 calc R
N1 N 0.42147(18) 0.42134(13) 0.33413(17) 0.0730(5) Uani 1 1 d .
N2 N 0.39175(19) 0.35647(12) 0.24084(17) 0.0742(5) Uani 1 1 d .
N3 N 0.32009(15) 0.40072(11) 0.13136(15) 0.0610(4) Uani 1 1 d .
O1 O 0.06373(16) 0.27603(12) 0.1008(2) 0.1012(6) Uani 1 1 d .

loop_
_atom_site_aniso_label
_atom_site_aniso_U_11
_atom_site_aniso_U_22
_atom_site_aniso_U_33
_atom_site_aniso_U_23
_atom_site_aniso_U_13
_atom_site_aniso_U_12
C1 0.0520(10) 0.0630(12) 0.0498(11) 0.0054(9) 0.0105(8) -0.0046(8)
C2 0.0530(10) 0.0598(11) 0.0475(11) 0.0047(8) 0.0092(8) -0.0008(8)
C3 0.0781(13) 0.0707(13) 0.0541(12) 0.0085(10) 0.0017(10) 0.0047(10)
C4 0.0894(15) 0.0642(13) 0.0789(16) 0.0107(12) 0.0066(12) 0.0122(11)
C5 0.0741(13) 0.0676(13) 0.0803(16) -0.0070(12) 0.0131(11) -0.0039(10)
C6 0.0581(11) 0.0796(14) 0.0569(12) -0.0051(11) 0.0111(9) -0.0083(10)
C7 0.0789(13) 0.0708(13) 0.0508(12) -0.0027(10) 0.0061(10) 0.0049(10)
C8 0.125(2) 0.0881(16) 0.0644(15) -0.0031(12) 0.0346(14) -0.0096(14)
C9 0.0780(13) 0.0682(13) 0.0717(14) -0.0067(11) 0.0191(11) 0.0041(10)
C10 0.0568(11) 0.0745(13) 0.0661(13) -0.0124(10) 0.0060(10) 0.0085(10)
C11 0.0500(10) 0.0726(13) 0.0558(12) -0.0103(9) 0.0040(8) -0.0001(9)
C12 0.0533(11) 0.0973(17) 0.0887(17) -0.0046(13) 0.0180(11) 0.0068(11)
C13 0.0627(13) 0.1070(19) 0.0931(19) 0.0059(14) 0.0219(12) -0.0109(13)
C14 0.0751(14) 0.0812(15) 0.0767(16) -0.0013(12) 0.0134(12) -0.0094(11)
C15 0.0895(15) 0.0669(14) 0.0948(18) -0.0056(12) 0.0347(13) 0.0027(11)
C16 0.0761(13) 0.0695(13) 0.0775(15) -0.0095(11) 0.0302(11) -0.0003(10)
N1 0.0844(11) 0.0746(12) 0.0516(10) 0.0081(9) 0.0011(9) 0.0009(9)
N2 0.0878(12) 0.0688(11) 0.0582(12) 0.0111(9) 0.0031(9) 0.0088(9)
N3 0.0684(10) 0.0642(10) 0.0457(9) 0.0060(7) 0.0049(7) 0.0040(7)
O1 0.0785(10) 0.0851(11) 0.1442(17) -0.0044(10) 0.0353(10) 0.0199(9)

loop_
_atom_type_symbol
_atom_type_description
_atom_type_scat_dispersion_real
_atom_type_scat_dispersion_imag
_atom_type_scat_source
C C 0.0033 0.0016 'International Tables Vol C Tables 4.2.6.8 and 6.1.1.4'
H H 0.0000 0.0000 'International Tables Vol C Tables 4.2.6.8 and 6.1.1.4'
N N 0.0061 0.0033 'International Tables Vol C Tables 4.2.6.8 and 6.1.1.4'
O O 0.0106 0.0060 'International Tables Vol C Tables 4.2.6.8 and 6.1.1.4'

loop_
_geom_angle_atom_site_label_1
_geom_angle_atom_site_label_2
_geom_angle_atom_site_label_3
_geom_angle
N1 C1 C2 108.31(17)
N1 C1 C6 130.71(18)
C2 C1 C6 120.97(17)
N3 C2 C1 104.74(15)
N3 C2 C3 133.69(18)
C1 C2 C3 121.54(18)
C4 C3 C2 116.6(2)
C4 C3 H3 121.7
C2 C3 H3 121.7
C3 C4 C5 122.2(2)
C3 C4 H4 118.9
C5 C4 H4 118.9
C6 C5 C4 121.4(2)
C6 C5 H5 119.3
C4 C5 H5 119.3
C5 C6 C1 117.2(2)
C5 C6 H6 121.4
C1 C6 H6 121.4
N3 C7 C9 110.77(17)
N3 C7 C8 109.16(17)
C9 C7 C8 111.41(18)
N3 C7 H7 108.5
C9 C7 H7 108.5
C8 C7 H7 108.5
C7 C8 H8A 109.5
C7 C8 H8B 109.5
H8A C8 H8B 109.5
C7 C8 H8C 109.5
H8A C8 H8C 109.5
H8B C8 H8C 109.5
C10 C9 C7 115.89(17)
C10 C9 H9A 108.3
C7 C9 H9A 108.3
C10 C9 H9B 108.3
C7 C9 H9B 108.3
H9A C9 H9B 107.4
O1 C10 C11 121.0(2)
O1 C10 C9 120.5(2)
C11 C10 C9 118.43(17)
C16 C11 C12 117.6(2)
C16 C11 C10 122.51(19)
C12 C11 C10 119.86(18)
C13 C12 C11 121.0(2)
C13 C12 H12 119.5
C11 C12 H12 119.5
C14 C13 C12 120.4(2)
C14 C13 H13 119.8
C12 C13 H13 119.8
C13 C14 C15 119.7(2)
C13 C14 H14 120.1
C15 C14 H14 120.1
C14 C15 C16 120.5(2)
C14 C15 H15 119.7
C16 C15 H15 119.7
C15 C16 C11 120.7(2)
C15 C16 H16 119.6
C11 C16 H16 119.6
N2 N1 C1 108.05(16)
N1 N2 N3 108.95(16)
N2 N3 C2 109.93(15)
N2 N3 C7 121.37(16)
C2 N3 C7 128.22(15)

loop_
_geom_bond_atom_site_label_1
_geom_bond_atom_site_label_2
_geom_bond_distance
C1 N1 1.369(2)
C1 C2 1.387(3)
C1 C6 1.392(3)
C2 N3 1.353(2)
C2 C3 1.395(3)
C3 C4 1.354(3)
C3 H3 0.9300
C4 C5 1.400(3)
C4 H4 0.9300
C5 C6 1.362(3)
C5 H5 0.9300
C6 H6 0.9300
C7 N3 1.471(3)
C7 C9 1.505(3)
C7 C8 1.521(3)
C7 H7 0.9800
C8 H8A 0.9600
C8 H8B 0.9600
C8 H8C 0.9600
C9 C10 1.505(3)
C9 H9A 0.9700
C9 H9B 0.9700
C10 O1 1.213(2)
C10 C11 1.486(3)
C11 C16 1.386(3)
C11 C12 1.387(3)
C12 C13 1.373(3)
C12 H12 0.9300
C13 C14 1.359(3)
C13 H13 0.9300
C14 C15 1.366(3)
C14 H14 0.9300
C15 C16 1.374(3)
C15 H15 0.9300
C16 H16 0.9300
N1 N2 1.307(2)
N2 N3 1.348(2)
